data_1507568
loop_
_publ_author_name
'Ren, Peng'
'Salihu, Isuf'
'Scopelliti, Rosario'
'Hu, Xile'

_publ_section_title
;
 Copper-catalyzed alkylation of benzoxazoles with secondary alkyl halides.
;
_journal_issue 7
_journal_name_full 'Organic letters'
_journal_page_first 1748
_journal_page_last 1751
_journal_paper_doi 10.1021/ol300348w
_journal_volume 14
_journal_year 2012
_chemical_formula_moiety 'C34 H35 Cu N3 P'
_chemical_formula_sum 'C34 H35 Cu N3 P'
_chemical_formula_weight 580.16
_chemical_name_systematic
; 
 ? 
;
_space_group_IT_number 14
_symmetry_cell_setting monoclinic
_symmetry_space_group_name_Hall '-P 2ybc'
_symmetry_space_group_name_H-M 'P 1 21/c 1'
_atom_sites_solution_hydrogens geom
_atom_sites_solution_primary direct
_atom_sites_solution_secondary difmap
_audit_creation_method SHELXL-97
_cell_angle_alpha 90.00
_cell_angle_beta 103.689(13)
_cell_angle_gamma 90.00
_cell_formula_units_Z 4
_cell_length_a 12.1586(8)
_cell_length_b 12.6802(16)
_cell_length_c 19.525(4)
_cell_measurement_reflns_used 375
_cell_measurement_temperature 100(2)
_cell_measurement_theta_max 22
_cell_measurement_theta_min 3
_cell_volume 2924.7(7)
_computing_cell_refinement 'Dirax/lsq (Duisenberg & Schreurs, 1989-2000)'
_computing_data_collection 'Collect (Bruker AXS BV, 1997-2004)'
_computing_data_reduction 'EvalCCD (Duisenberg & Schreurs, 1990-2000)'
_computing_molecular_graphics 'Bruker SHELXTL'
_computing_publication_material 'Bruker SHELXTL'
_computing_structure_refinement 'SHELXL-97 (Sheldrick, 1997)'
_computing_structure_solution 'SHELXS-97 (Sheldrick, 1990)'
_diffrn_ambient_temperature 100(2)
_diffrn_measured_fraction_theta_full 0.992
_diffrn_measured_fraction_theta_max 0.992
_diffrn_measurement_device_type 'Bruker APEX II CCD'
_diffrn_measurement_method 'phi and omega scans'
_diffrn_radiation_monochromator graphite
_diffrn_radiation_source 'fine-focus sealed tube'
_diffrn_radiation_type MoK\a
_diffrn_radiation_wavelength 0.71073
_diffrn_reflns_av_R_equivalents 0.0413
_diffrn_reflns_av_sigmaI/netI 0.0281
_diffrn_reflns_limit_h_max 15
_diffrn_reflns_limit_h_min -15
_diffrn_reflns_limit_k_max 16
_diffrn_reflns_limit_k_min -16
_diffrn_reflns_limit_l_max 25
_diffrn_reflns_limit_l_min -25
_diffrn_reflns_number 44261
_diffrn_reflns_theta_full 27.50
_diffrn_reflns_theta_max 27.50
_diffrn_reflns_theta_min 3.21
_exptl_absorpt_coefficient_mu 0.829
_exptl_absorpt_correction_T_max 0.7456
_exptl_absorpt_correction_T_min 0.6145
_exptl_absorpt_correction_type multi-scan
_exptl_absorpt_process_details 'SADABS 2008, Bruker AXS, 2008'
_exptl_crystal_colour yellow
_exptl_crystal_density_diffrn 1.318
_exptl_crystal_density_method 'not measured'
_exptl_crystal_description prismatic
_exptl_crystal_F_000 1216
_exptl_crystal_size_max 0.49
_exptl_crystal_size_mid 0.28
_exptl_crystal_size_min 0.19
_refine_diff_density_max 0.463
_refine_diff_density_min -0.492
_refine_diff_density_rms 0.059
_refine_ls_extinction_method none
_refine_ls_goodness_of_fit_ref 1.083
_refine_ls_hydrogen_treatment constr
_refine_ls_matrix_type full
_refine_ls_number_parameters 352
_refine_ls_number_reflns 6669
_refine_ls_number_restraints 0
_refine_ls_restrained_S_all 1.083
_refine_ls_R_factor_all 0.0466
_refine_ls_R_factor_gt 0.0346
_refine_ls_shift/su_max 0.001
_refine_ls_shift/su_mean 0.000
_refine_ls_structure_factor_coef Fsqd
_refine_ls_weighting_details 'calc w=1/[\s^2^(Fo^2^)+(0.0248P)^2^+2.7019P] where P=(Fo^2^+2Fc^2^)/3'
_refine_ls_weighting_scheme calc
_refine_ls_wR_factor_gt 0.0726
_refine_ls_wR_factor_ref 0.0783
_reflns_number_gt 5620
_reflns_number_total 6669
_reflns_threshold_expression >2sigma(I)
_cod_data_source_file ol300348w_si_002.cif
_cod_data_source_block rp600342
_cod_depositor_comments
;
The following automatic conversions were performed:

'_symmetry_cell_setting' value 'Monoclinic' changed to 'monoclinic'
according to /home/saulius/struct/CIF-dictionaries/cif_core.dic
dictionary named 'cif_core.dic' version 2.4.1 from 2010-06-29.

Automatic conversion script
Id: cif_fix_values 1715 2011-07-08 13:25:40Z adriana 
;
_cod_original_cell_volume 2924.8(7)
_cod_original_sg_symbol_H-M 'P 21/c'
_cod_database_code 1507568

loop_
_symmetry_equiv_pos_as_xyz
'x, y, z'
'-x, y+1/2, -z+1/2'
'-x, -y, -z'
'x, -y-1/2, z-1/2'

loop_
_atom_site_label
_atom_site_type_symbol
_atom_site_fract_x
_atom_site_fract_y
_atom_site_fract_z
_atom_site_U_iso_or_equiv
_atom_site_adp_type
_atom_site_occupancy
_atom_site_symmetry_multiplicity
_atom_site_calc_flag
_atom_site_refinement_flags
Cu1 Cu 0.202963(18) 0.396362(19) 0.030528(12) 0.01577(7) Uani 1 1 d .
P1 P 0.32725(4) 0.46010(4) 0.11775(2) 0.01293(10) Uani 1 1 d .
N1 N 0.13818(12) 0.45382(13) -0.07397(8) 0.0169(3) Uani 1 1 d .
N2 N 0.11061(13) 0.27301(13) -0.00148(8) 0.0185(3) Uani 1 1 d .
N3 N 0.28323(14) 0.16106(14) 0.09414(9) 0.0235(4) Uani 1 1 d .
C1 C 0.05364(14) 0.37535(15) -0.10799(9) 0.0158(4) Uani 1 1 d .
C2 C -0.01020(16) 0.38924(17) -0.17657(10) 0.0212(4) Uani 1 1 d .
H2 H -0.0060 0.4542 -0.2000 0.025 Uiso 1 1 calc R
C3 C -0.08041(16) 0.30912(17) -0.21142(10) 0.0231(4) Uani 1 1 d .
H3 H -0.1252 0.3194 -0.2579 0.028 Uiso 1 1 calc R
C4 C -0.08334(15) 0.21387(17) -0.17662(10) 0.0199(4) Uani 1 1 d .
H4 H -0.1278 0.1575 -0.2006 0.024 Uiso 1 1 calc R
C5 C -0.02245(15) 0.19944(16) -0.10729(10) 0.0180(4) Uani 1 1 d .
H5 H -0.0271 0.1338 -0.0847 0.022 Uiso 1 1 calc R
C6 C 0.04647(14) 0.28109(15) -0.06977(9) 0.0158(4) Uani 1 1 d .
C7 C 0.08154(16) 0.19728(15) 0.04456(10) 0.0186(4) Uani 1 1 d .
C8 C -0.03129(16) 0.17852(16) 0.04684(10) 0.0209(4) Uani 1 1 d .
H8 H -0.0898 0.2122 0.0130 0.025 Uiso 1 1 calc R
C9 C -0.06113(19) 0.11286(17) 0.09640(11) 0.0261(4) Uani 1 1 d .
H9 H -0.1386 0.1015 0.0958 0.031 Uiso 1 1 calc R
C10 C 0.0232(2) 0.06400(17) 0.14678(11) 0.0290(5) Uani 1 1 d .
H10 H 0.0041 0.0205 0.1819 0.035 Uiso 1 1 calc R
C11 C 0.13642(19) 0.07929(16) 0.14540(10) 0.0255(4) Uani 1 1 d .
H11 H 0.1939 0.0451 0.1796 0.031 Uiso 1 1 calc R
C12 C 0.16735(17) 0.14381(16) 0.09482(10) 0.0204(4) Uani 1 1 d .
C13 C 0.23548(16) 0.44917(18) -0.10777(11) 0.0251(4) Uani 1 1 d .
H13A H 0.2643 0.3768 -0.1057 0.038 Uiso 1 1 calc R
H13B H 0.2956 0.4963 -0.0828 0.038 Uiso 1 1 calc R
H13C H 0.2107 0.4713 -0.1571 0.038 Uiso 1 1 calc R
C14 C 0.09313(18) 0.56238(16) -0.07714(11) 0.0248(4) Uani 1 1 d .
H14A H 0.0685 0.5846 -0.1265 0.037 Uiso 1 1 calc R
H14B H 0.1524 0.6101 -0.0519 0.037 Uiso 1 1 calc R
H14C H 0.0286 0.5644 -0.0551 0.037 Uiso 1 1 calc R
C15 C 0.36738(19) 0.12594(18) 0.15674(12) 0.0337(5) Uani 1 1 d .
H15A H 0.3509 0.1580 0.1989 0.051 Uiso 1 1 calc R
H15B H 0.4431 0.1474 0.1528 0.051 Uiso 1 1 calc R
H15C H 0.3644 0.0490 0.1604 0.051 Uiso 1 1 calc R
C16 C 0.31272(18) 0.12490(18) 0.02941(12) 0.0294(5) Uani 1 1 d .
H16A H 0.3097 0.0477 0.0273 0.044 Uiso 1 1 calc R
H16B H 0.3894 0.1486 0.0293 0.044 Uiso 1 1 calc R
H16C H 0.2589 0.1542 -0.0116 0.044 Uiso 1 1 calc R
C17 C 0.28934(14) 0.44487(15) 0.20252(9) 0.0144(4) Uani 1 1 d .
C18 C 0.21078(15) 0.36599(15) 0.20749(10) 0.0183(4) Uani 1 1 d .
H18 H 0.1794 0.3234 0.1676 0.022 Uiso 1 1 calc R
C19 C 0.17826(16) 0.34962(16) 0.27079(11) 0.0224(4) Uani 1 1 d .
H19 H 0.1251 0.2961 0.2740 0.027 Uiso 1 1 calc R
C20 C 0.22416(17) 0.41206(17) 0.32894(10) 0.0236(4) Uani 1 1 d .
H20 H 0.2019 0.4013 0.3719 0.028 Uiso 1 1 calc R
C21 C 0.30260(16) 0.49038(16) 0.32479(10) 0.0216(4) Uani 1 1 d .
H21 H 0.3341 0.5324 0.3649 0.026 Uiso 1 1 calc R
C22 C 0.33496(15) 0.50713(15) 0.26163(10) 0.0178(4) Uani 1 1 d .
H22 H 0.3881 0.5609 0.2588 0.021 Uiso 1 1 calc R
C23 C 0.46096(14) 0.38828(15) 0.12787(9) 0.0142(3) Uani 1 1 d .
C24 C 0.53073(15) 0.36118(15) 0.19346(10) 0.0171(4) Uani 1 1 d .
H24 H 0.5096 0.3806 0.2356 0.021 Uiso 1 1 calc R
C25 C 0.63122(15) 0.30578(16) 0.19714(10) 0.0196(4) Uani 1 1 d .
H25 H 0.6776 0.2865 0.2417 0.024 Uiso 1 1 calc R
C26 C 0.66374(16) 0.27865(16) 0.13573(11) 0.0205(4) Uani 1 1 d .
H26 H 0.7329 0.2422 0.1385 0.025 Uiso 1 1 calc R
C27 C 0.59487(16) 0.30499(16) 0.07011(10) 0.0209(4) Uani 1 1 d .
H27 H 0.6167 0.2861 0.0281 0.025 Uiso 1 1 calc R
C28 C 0.49384(15) 0.35918(16) 0.06639(10) 0.0177(4) Uani 1 1 d .
H28 H 0.4467 0.3766 0.0217 0.021 Uiso 1 1 calc R
C29 C 0.37165(14) 0.59902(15) 0.11821(9) 0.0142(3) Uani 1 1 d .
C30 C 0.48519(15) 0.63011(16) 0.13356(10) 0.0197(4) Uani 1 1 d .
H30 H 0.5431 0.5784 0.1455 0.024 Uiso 1 1 calc R
C31 C 0.51429(16) 0.73609(17) 0.13147(11) 0.0229(4) Uani 1 1 d .
H31 H 0.5918 0.7561 0.1419 0.027 Uiso 1 1 calc R
C32 C 0.43048(16) 0.81287(16) 0.11424(10) 0.0199(4) Uani 1 1 d .
H32 H 0.4505 0.8851 0.1123 0.024 Uiso 1 1 calc R
C33 C 0.31676(16) 0.78291(16) 0.09980(10) 0.0190(4) Uani 1 1 d .
H33 H 0.2592 0.8350 0.0887 0.023 Uiso 1 1 calc R
C34 C 0.28747(15) 0.67684(15) 0.10157(9) 0.0167(4) Uani 1 1 d .
H34 H 0.2099 0.6571 0.0914 0.020 Uiso 1 1 calc R

loop_
_atom_site_aniso_label
_atom_site_aniso_U_11
_atom_site_aniso_U_22
_atom_site_aniso_U_33
_atom_site_aniso_U_23
_atom_site_aniso_U_13
_atom_site_aniso_U_12
Cu1 0.01137(11) 0.01928(13) 0.01491(11) -0.00146(9) -0.00043(8) -0.00121(9)
P1 0.0096(2) 0.0155(2) 0.0131(2) -0.00073(17) 0.00167(16) -0.00029(17)
N1 0.0139(7) 0.0189(9) 0.0174(8) 0.0007(6) 0.0032(6) -0.0023(6)
N2 0.0180(8) 0.0194(9) 0.0156(8) 0.0011(6) -0.0010(6) -0.0027(6)
N3 0.0195(8) 0.0214(9) 0.0249(9) 0.0008(7) -0.0043(6) 0.0009(7)
C1 0.0107(8) 0.0194(10) 0.0170(9) -0.0013(7) 0.0026(6) -0.0004(7)
C2 0.0189(9) 0.0256(11) 0.0179(9) 0.0042(8) 0.0017(7) 0.0009(8)
C3 0.0165(9) 0.0341(12) 0.0158(9) -0.0019(8) -0.0023(7) 0.0019(8)
C4 0.0114(8) 0.0279(11) 0.0196(9) -0.0076(8) 0.0017(7) -0.0020(8)
C5 0.0153(9) 0.0206(10) 0.0182(9) -0.0017(7) 0.0040(7) -0.0003(7)
C6 0.0107(8) 0.0214(10) 0.0148(8) -0.0015(7) 0.0018(6) 0.0018(7)
C7 0.0222(9) 0.0168(10) 0.0166(9) -0.0037(7) 0.0044(7) -0.0025(7)
C8 0.0208(9) 0.0210(10) 0.0211(9) -0.0024(8) 0.0055(7) -0.0031(8)
C9 0.0304(11) 0.0223(11) 0.0306(11) -0.0059(9) 0.0168(9) -0.0047(9)
C10 0.0467(13) 0.0215(11) 0.0230(11) -0.0023(8) 0.0167(9) -0.0046(10)
C11 0.0377(12) 0.0188(11) 0.0177(9) 0.0011(8) 0.0017(8) -0.0024(9)
C12 0.0257(10) 0.0163(10) 0.0176(9) -0.0034(7) 0.0023(7) -0.0024(8)
C13 0.0183(10) 0.0334(12) 0.0252(10) -0.0012(9) 0.0084(8) -0.0058(8)
C14 0.0257(10) 0.0198(11) 0.0262(10) 0.0006(8) 0.0011(8) 0.0002(8)
C15 0.0308(12) 0.0249(12) 0.0360(13) 0.0028(10) -0.0108(9) 0.0029(9)
C16 0.0214(10) 0.0310(13) 0.0347(12) -0.0027(9) 0.0044(9) 0.0011(9)
C17 0.0111(8) 0.0166(9) 0.0158(8) 0.0007(7) 0.0035(6) 0.0031(7)
C18 0.0148(9) 0.0177(10) 0.0231(10) -0.0007(7) 0.0058(7) 0.0003(7)
C19 0.0177(9) 0.0213(11) 0.0305(11) 0.0054(8) 0.0105(8) 0.0009(8)
C20 0.0247(10) 0.0281(12) 0.0217(10) 0.0058(8) 0.0129(8) 0.0096(8)
C21 0.0241(10) 0.0240(11) 0.0174(9) -0.0023(8) 0.0061(7) 0.0062(8)
C22 0.0160(9) 0.0182(10) 0.0198(9) -0.0005(7) 0.0052(7) 0.0007(7)
C23 0.0111(8) 0.0148(9) 0.0166(8) 0.0006(7) 0.0030(6) -0.0012(7)
C24 0.0154(9) 0.0201(10) 0.0156(9) 0.0006(7) 0.0032(7) 0.0005(7)
C25 0.0151(9) 0.0220(10) 0.0199(9) 0.0036(8) 0.0002(7) 0.0016(7)
C26 0.0130(8) 0.0211(10) 0.0285(10) 0.0016(8) 0.0070(7) 0.0027(7)
C27 0.0190(9) 0.0241(11) 0.0216(10) -0.0026(8) 0.0092(7) 0.0006(8)
C28 0.0147(8) 0.0223(10) 0.0152(9) -0.0004(7) 0.0020(7) 0.0008(7)
C29 0.0138(8) 0.0176(9) 0.0114(8) 0.0000(7) 0.0038(6) -0.0018(7)
C30 0.0130(8) 0.0219(10) 0.0235(10) -0.0010(8) 0.0030(7) 0.0003(7)
C31 0.0159(9) 0.0236(11) 0.0292(11) -0.0007(8) 0.0052(8) -0.0046(8)
C32 0.0244(10) 0.0179(10) 0.0185(9) -0.0015(7) 0.0073(7) -0.0035(8)
C33 0.0208(9) 0.0195(10) 0.0178(9) 0.0017(7) 0.0067(7) 0.0043(8)
C34 0.0130(8) 0.0212(10) 0.0163(9) -0.0007(7) 0.0041(7) -0.0001(7)

loop_
_atom_type_symbol
_atom_type_description
_atom_type_scat_dispersion_real
_atom_type_scat_dispersion_imag
_atom_type_scat_source
C C 0.0033 0.0016 'International Tables Vol C Tables 4.2.6.8 and 6.1.1.4'
H H 0.0000 0.0000 'International Tables Vol C Tables 4.2.6.8 and 6.1.1.4'
N N 0.0061 0.0033 'International Tables Vol C Tables 4.2.6.8 and 6.1.1.4'
P P 0.1023 0.0942 'International Tables Vol C Tables 4.2.6.8 and 6.1.1.4'
Cu Cu 0.3201 1.2651 'International Tables Vol C Tables 4.2.6.8 and 6.1.1.4'

loop_
_geom_angle_atom_site_label_1
_geom_angle_atom_site_label_2
_geom_angle_atom_site_label_3
_geom_angle
N2 Cu1 N1 85.00(6)
N2 Cu1 P1 143.42(5)
N1 Cu1 P1 131.34(5)
C17 P1 C23 104.88(8)
C17 P1 C29 103.46(8)
C23 P1 C29 102.90(8)
C17 P1 Cu1 113.36(6)
C23 P1 Cu1 109.75(6)
C29 P1 Cu1 120.92(6)
C1 N1 C14 113.50(15)
C1 N1 C13 108.50(15)
C14 N1 C13 110.15(16)
C1 N1 Cu1 105.14(11)
C14 N1 Cu1 114.04(12)
C13 N1 Cu1 104.99(12)
C6 N2 C7 119.66(16)
C6 N2 Cu1 113.76(13)
C7 N2 Cu1 123.68(12)
C12 N3 C15 116.17(17)
C12 N3 C16 113.76(16)
C15 N3 C16 111.03(17)
C2 C1 C6 121.46(17)
C2 C1 N1 121.34(17)
C6 C1 N1 117.02(15)
C1 C2 C3 120.97(19)
C1 C2 H2 119.5
C3 C2 H2 119.5
C4 C3 C2 118.52(17)
C4 C3 H3 120.7
C2 C3 H3 120.7
C3 C4 C5 121.33(18)
C3 C4 H4 119.3
C5 C4 H4 119.3
C4 C5 C6 121.21(18)
C4 C5 H5 119.4
C6 C5 H5 119.4
N2 C6 C5 124.98(17)
N2 C6 C1 118.59(17)
C5 C6 C1 116.33(16)
C8 C7 N2 121.85(17)
C8 C7 C12 117.38(18)
N2 C7 C12 120.55(17)
C9 C8 C7 122.85(19)
C9 C8 H8 118.6
C7 C8 H8 118.6
C10 C9 C8 119.4(2)
C10 C9 H9 120.3
C8 C9 H9 120.3
C9 C10 C11 119.39(19)
C9 C10 H10 120.3
C11 C10 H10 120.3
C10 C11 C12 121.7(2)
C10 C11 H11 119.2
C12 C11 H11 119.2
C11 C12 C7 119.27(18)
C11 C12 N3 121.72(18)
C7 C12 N3 118.95(17)
N1 C13 H13A 109.5
N1 C13 H13B 109.5
H13A C13 H13B 109.5
N1 C13 H13C 109.5
H13A C13 H13C 109.5
H13B C13 H13C 109.5
N1 C14 H14A 109.5
N1 C14 H14B 109.5
H14A C14 H14B 109.5
N1 C14 H14C 109.5
H14A C14 H14C 109.5
H14B C14 H14C 109.5
N3 C15 H15A 109.5
N3 C15 H15B 109.5
H15A C15 H15B 109.5
N3 C15 H15C 109.5
H15A C15 H15C 109.5
H15B C15 H15C 109.5
N3 C16 H16A 109.5
N3 C16 H16B 109.5
H16A C16 H16B 109.5
N3 C16 H16C 109.5
H16A C16 H16C 109.5
H16B C16 H16C 109.5
C22 C17 C18 119.25(17)
C22 C17 P1 123.40(14)
C18 C17 P1 117.34(14)
C19 C18 C17 120.43(18)
C19 C18 H18 119.8
C17 C18 H18 119.8
C20 C19 C18 119.66(18)
C20 C19 H19 120.2
C18 C19 H19 120.2
C19 C20 C21 120.49(18)
C19 C20 H20 119.8
C21 C20 H20 119.8
C20 C21 C22 119.99(18)
C20 C21 H21 120.0
C22 C21 H21 120.0
C21 C22 C17 120.18(18)
C21 C22 H22 119.9
C17 C22 H22 119.9
C24 C23 C28 118.98(16)
C24 C23 P1 123.37(14)
C28 C23 P1 117.65(13)
C25 C24 C23 120.24(17)
C25 C24 H24 119.9
C23 C24 H24 119.9
C26 C25 C24 120.23(17)
C26 C25 H25 119.9
C24 C25 H25 119.9
C25 C26 C27 120.06(17)
C25 C26 H26 120.0
C27 C26 H26 120.0
C28 C27 C26 119.71(17)
C28 C27 H27 120.1
C26 C27 H27 120.1
C27 C28 C23 120.76(17)
C27 C28 H28 119.6
C23 C28 H28 119.6
C30 C29 C34 118.71(17)
C30 C29 P1 122.96(14)
C34 C29 P1 118.33(13)
C31 C30 C29 120.70(18)
C31 C30 H30 119.7
C29 C30 H30 119.7
C32 C31 C30 120.37(18)
C32 C31 H31 119.8
C30 C31 H31 119.8
C31 C32 C33 119.45(18)
C31 C32 H32 120.3
C33 C32 H32 120.3
C34 C33 C32 120.26(18)
C34 C33 H33 119.9
C32 C33 H33 119.9
C33 C34 C29 120.51(17)
C33 C34 H34 119.7
C29 C34 H34 119.7

loop_
_geom_bond_atom_site_label_1
_geom_bond_atom_site_label_2
_geom_bond_distance
Cu1 N2 1.9406(16)
Cu1 N1 2.1339(16)
Cu1 P1 2.1492(6)
P1 C17 1.8303(18)
P1 C23 1.8329(18)
P1 C29 1.8418(19)
N1 C1 1.471(2)
N1 C14 1.478(3)
N1 C13 1.486(2)
N2 C6 1.380(2)
N2 C7 1.416(2)
N3 C12 1.429(3)
N3 C15 1.465(3)
N3 C16 1.467(3)
C1 C2 1.391(3)
C1 C6 1.423(3)
C2 C3 1.396(3)
C2 H2 0.9500
C3 C4 1.390(3)
C3 H3 0.9500
C4 C5 1.393(3)
C4 H4 0.9500
C5 C6 1.421(3)
C5 H5 0.9500
C7 C8 1.403(3)
C7 C12 1.424(3)
C8 C9 1.388(3)
C8 H8 0.9500
C9 C10 1.388(3)
C9 H9 0.9500
C10 C11 1.397(3)
C10 H10 0.9500
C11 C12 1.401(3)
C11 H11 0.9500
C13 H13A 0.9800
C13 H13B 0.9800
C13 H13C 0.9800
C14 H14A 0.9800
C14 H14B 0.9800
C14 H14C 0.9800
C15 H15A 0.9800
C15 H15B 0.9800
C15 H15C 0.9800
C16 H16A 0.9800
C16 H16B 0.9800
C16 H16C 0.9800
C17 C22 1.400(3)
C17 C18 1.402(3)
C18 C19 1.400(3)
C18 H18 0.9500
C19 C20 1.388(3)
C19 H19 0.9500
C20 C21 1.393(3)
C20 H20 0.9500
C21 C22 1.397(3)
C21 H21 0.9500
C22 H22 0.9500
C23 C24 1.401(2)
C23 C28 1.401(2)
C24 C25 1.396(3)
C24 H24 0.9500
C25 C26 1.392(3)
C25 H25 0.9500
C26 C27 1.395(3)
C26 H26 0.9500
C27 C28 1.394(3)
C27 H27 0.9500
C28 H28 0.9500
C29 C30 1.398(2)
C29 C34 1.403(3)
C30 C31 1.393(3)
C30 H30 0.9500
C31 C32 1.392(3)
C31 H31 0.9500
C32 C33 1.397(3)
C32 H32 0.9500
C33 C34 1.394(3)
C33 H33 0.9500
C34 H34 0.9500

loop_
_geom_torsion_atom_site_label_1
_geom_torsion_atom_site_label_2
_geom_torsion_atom_site_label_3
_geom_torsion_atom_site_label_4
_geom_torsion
N2 Cu1 P1 C17 -48.47(11)
N1 Cu1 P1 C17 139.45(8)
N2 Cu1 P1 C23 68.42(11)
N1 Cu1 P1 C23 -103.65(8)
N2 Cu1 P1 C29 -172.14(10)
N1 Cu1 P1 C29 15.79(9)
N2 Cu1 N1 C1 5.68(11)
P1 Cu1 N1 C1 -179.05(8)
N2 Cu1 N1 C14 130.64(13)
P1 Cu1 N1 C14 -54.09(14)
N2 Cu1 N1 C13 -108.70(13)
P1 Cu1 N1 C13 66.57(13)
N1 Cu1 N2 C6 -3.14(13)
P1 Cu1 N2 C6 -177.18(9)
N1 Cu1 N2 C7 -163.71(15)
P1 Cu1 N2 C7 22.3(2)
C14 N1 C1 C2 52.0(2)
C13 N1 C1 C2 -70.8(2)
Cu1 N1 C1 C2 177.26(15)
C14 N1 C1 C6 -132.84(17)
C13 N1 C1 C6 104.37(18)
Cu1 N1 C1 C6 -7.54(18)
C6 C1 C2 C3 -2.6(3)
N1 C1 C2 C3 172.36(17)
C1 C2 C3 C4 -1.4(3)
C2 C3 C4 C5 3.2(3)
C3 C4 C5 C6 -1.0(3)
C7 N2 C6 C5 -22.9(3)
Cu1 N2 C6 C5 175.67(14)
C7 N2 C6 C1 160.98(17)
Cu1 N2 C6 C1 -0.4(2)
C4 C5 C6 N2 -179.08(17)
C4 C5 C6 C1 -2.9(3)
C2 C1 C6 N2 -178.88(17)
N1 C1 C6 N2 5.9(2)
C2 C1 C6 C5 4.7(3)
N1 C1 C6 C5 -170.52(15)
C6 N2 C7 C8 -41.7(3)
Cu1 N2 C7 C8 117.76(18)
C6 N2 C7 C12 143.85(18)
Cu1 N2 C7 C12 -56.7(2)
N2 C7 C8 C9 -173.14(18)
C12 C7 C8 C9 1.5(3)
C7 C8 C9 C10 0.8(3)
C8 C9 C10 C11 -1.9(3)
C9 C10 C11 C12 0.7(3)
C10 C11 C12 C7 1.6(3)
C10 C11 C12 N3 178.84(19)
C8 C7 C12 C11 -2.6(3)
N2 C7 C12 C11 172.09(18)
C8 C7 C12 N3 -179.93(17)
N2 C7 C12 N3 -5.3(3)
C15 N3 C12 C11 -12.0(3)
C16 N3 C12 C11 118.7(2)
C15 N3 C12 C7 165.24(18)
C16 N3 C12 C7 -64.0(2)
C23 P1 C17 C22 81.57(17)
C29 P1 C17 C22 -25.95(17)
Cu1 P1 C17 C22 -158.71(13)
C23 P1 C17 C18 -98.14(15)
C29 P1 C17 C18 154.34(14)
Cu1 P1 C17 C18 21.57(16)
C22 C17 C18 C19 0.0(3)
P1 C17 C18 C19 179.73(14)
C17 C18 C19 C20 0.0(3)
C18 C19 C20 C21 -0.3(3)
C19 C20 C21 C22 0.5(3)
C20 C21 C22 C17 -0.5(3)
C18 C17 C22 C21 0.2(3)
P1 C17 C22 C21 -179.51(14)
C17 P1 C23 C24 -18.37(18)
C29 P1 C23 C24 89.57(17)
Cu1 P1 C23 C24 -140.46(15)
C17 P1 C23 C28 161.42(15)
C29 P1 C23 C28 -90.64(16)
Cu1 P1 C23 C28 39.32(16)
C28 C23 C24 C25 -0.2(3)
P1 C23 C24 C25 179.61(15)
C23 C24 C25 C26 1.1(3)
C24 C25 C26 C27 -1.2(3)
C25 C26 C27 C28 0.4(3)
C26 C27 C28 C23 0.5(3)
C24 C23 C28 C27 -0.6(3)
P1 C23 C28 C27 179.59(15)
C17 P1 C29 C30 101.05(16)
C23 P1 C29 C30 -7.96(17)
Cu1 P1 C29 C30 -130.73(14)
C17 P1 C29 C34 -79.72(15)
C23 P1 C29 C34 171.27(14)
Cu1 P1 C29 C34 48.50(15)
C34 C29 C30 C31 -0.8(3)
P1 C29 C30 C31 178.38(15)
C29 C30 C31 C32 0.2(3)
C30 C31 C32 C33 0.7(3)
C31 C32 C33 C34 -1.0(3)
C32 C33 C34 C29 0.3(3)
C30 C29 C34 C33 0.6(3)
P1 C29 C34 C33 -178.69(14)
